data_4089261
loop_
_publ_author_name
'Machat, Martin R.'
'Jandl, Christian'
'Rieger, Bernhard'

_publ_section_title
;
 Titanocenes in Olefin Polymerization: Sustainable Catalyst System or an
 Extinct Species?
;
_journal_issue 7
_journal_name_full Organometallics
_journal_page_first 1408
_journal_paper_doi 10.1021/acs.organomet.7b00112
_journal_volume 36
_journal_year 2017
_chemical_compound_source 'see text'
_chemical_formula_moiety 'C54 H72 O2 Si Ti'
_chemical_formula_sum 'C54 H72 O2 Si Ti'
_chemical_formula_weight 829.08
_space_group_IT_number 60
_space_group_name_Hall '-P 2n 2ab'
_space_group_name_H-M_alt 'P b c n'
_symmetry_cell_setting orthorhombic
_symmetry_Int_Tables_number 60
_symmetry_space_group_name_Hall '-P 2n 2ab'
_symmetry_space_group_name_H-M 'P b c n'
_atom_sites_solution_hydrogens geom
_cell_angle_alpha 90
_cell_angle_beta 90
_cell_angle_gamma 90
_cell_formula_units_Z 4
_cell_length_a 17.0522(7)
_cell_length_b 13.6012(6)
_cell_length_c 20.6542(9)
_cell_measurement_reflns_used 9973
_cell_measurement_temperature 100
_cell_measurement_theta_max 26.4164
_cell_measurement_theta_min 2.3888
_cell_volume 4790.3(4)
_computing_cell_refinement 'SAINT (Bruker, 2014)'
_computing_data_collection 'APEX III Control Software (Bruker, 2015)'
_computing_data_reduction 'SAINT (Bruker, 2014)'
_computing_molecular_graphics 'PLATON (Spek, 2011)'
_computing_publication_material 'PLATON (Spek, 2011), enCIFer (Allen, 2014)'
_computing_structure_refinement 'SHELXL2014 (Sheldrick, 2014), SHELXLE (Huebschle, 2011)'
_computing_structure_solution 'SHELXT (Sheldrick, 2015)'
_diffrn_ambient_temperature 100
_diffrn_detector ' CMOS plate '
_diffrn_detector_area_resol_mean 16
_diffrn_measured_fraction_theta_full 0.999
_diffrn_measured_fraction_theta_max 0.999
_diffrn_measurement_device ' \k-geometry diffractometer '
_diffrn_measurement_device_type ' Bruker Photon CMOS '
_diffrn_measurement_method ' phi- and omega-rotation '
_diffrn_radiation_monochromator 'Helios optic'
_diffrn_radiation_probe x-ray
_diffrn_radiation_source 'IMS microsource'
_diffrn_radiation_type MoK\a
_diffrn_radiation_wavelength 0.71073
_diffrn_reflns_av_R_equivalents 0.0471
_diffrn_reflns_av_unetI/netI 0.0115
_diffrn_reflns_limit_h_max 21
_diffrn_reflns_limit_h_min -21
_diffrn_reflns_limit_k_max 16
_diffrn_reflns_limit_k_min -16
_diffrn_reflns_limit_l_max 25
_diffrn_reflns_limit_l_min -25
_diffrn_reflns_number 135373
_diffrn_reflns_reduction_process
;
;
_diffrn_reflns_theta_full 25.24
_diffrn_reflns_theta_max 26.02
_diffrn_reflns_theta_min 2.31
_exptl_absorpt_coefficient_mu 0.242
_exptl_absorpt_correction_T_max 0.7454
_exptl_absorpt_correction_T_min 0.7190
_exptl_absorpt_correction_type multi-scan
_exptl_absorpt_process_details 'SADABS 2016/2, Bruker, 2016'
_exptl_crystal_colour red
_exptl_crystal_density_diffrn 1.150
_exptl_crystal_density_method 'Not Measured'
_exptl_crystal_description fragment
_exptl_crystal_F_000 1792
_exptl_crystal_size_max 0.182
_exptl_crystal_size_mid 0.163
_exptl_crystal_size_min 0.124
_refine_diff_density_max 0.279
_refine_diff_density_min -0.398
_refine_diff_density_rms 0.046
_refine_ls_extinction_method none
_refine_ls_goodness_of_fit_ref 1.035
_refine_ls_hydrogen_treatment constr
_refine_ls_matrix_type full
_refine_ls_number_parameters 273
_refine_ls_number_reflns 4716
_refine_ls_number_restraints 0
_refine_ls_restrained_S_all 1.035
_refine_ls_R_factor_all 0.0385
_refine_ls_R_factor_gt 0.0336
_refine_ls_shift/su_max 0.001
_refine_ls_shift/su_mean 0.000
_refine_ls_structure_factor_coef Fsqd
_refine_ls_weighting_details 'W=1/[\S^2^(FO^2^)+(0.0397P)^2^+3.5861P] WHERE P=(FO^2^+2FC^2^)/3'
_refine_ls_weighting_scheme calc
_refine_ls_wR_factor_gt 0.0841
_refine_ls_wR_factor_ref 0.0869
_reflns_number_gt 4243
_reflns_number_total 4716
_reflns_threshold_expression I>2\s(I)
_cod_data_source_file om7b00112_si_002.cif
_cod_data_source_block compound_2b
_cod_database_code 4089261

loop_
_space_group_symop_id
_space_group_symop_operation_xyz
1 x,y,z
2 1/2-x,1/2-y,1/2+z
3 1/2+x,1/2-y,-z
4 -x,y,1/2-z
5 -x,-y,-z
6 1/2+x,1/2+y,1/2-z
7 1/2-x,1/2+y,z
8 x,-y,1/2+z

loop_
_atom_site_aniso_label
_atom_site_aniso_U_11
_atom_site_aniso_U_22
_atom_site_aniso_U_33
_atom_site_aniso_U_23
_atom_site_aniso_U_13
_atom_site_aniso_U_12
Ti1 0.0073(2) 0.0071(2) 0.0094(2) 0.0000 -0.0003(1) 0.0000
Si1 0.0157(3) 0.0072(2) 0.0152(3) 0.0000 -0.0017(2) 0.0000
O1 0.0150(5) 0.0141(5) 0.0233(5) -0.0053(4) -0.0008(4) 0.0065(4)
C1 0.0125(6) 0.0131(7) 0.0090(6) 0.0000(5) -0.0015(5) 0.0013(5)
C2 0.0136(6) 0.0123(6) 0.0099(6) 0.0029(5) -0.0009(5) 0.0000(5)
C3 0.0134(6) 0.0093(6) 0.0115(6) 0.0025(5) -0.0025(5) 0.0020(5)
C4 0.0130(6) 0.0105(6) 0.0110(6) 0.0012(5) -0.0031(5) 0.0024(5)
C5 0.0119(6) 0.0122(6) 0.0097(6) 0.0008(5) -0.0030(5) 0.0031(5)
C6 0.0116(6) 0.0129(7) 0.0133(6) 0.0005(5) -0.0038(5) 0.0007(5)
C7 0.0109(6) 0.0173(7) 0.0201(7) -0.0014(6) -0.0032(5) -0.0003(5)
C8 0.0102(6) 0.0200(7) 0.0204(7) -0.0028(6) -0.0001(5) 0.0045(5)
C9 0.0143(6) 0.0123(6) 0.0143(7) -0.0013(5) -0.0026(5) 0.0058(5)
C10 0.0176(7) 0.0192(7) 0.0151(7) 0.0005(6) 0.0036(6) -0.0040(6)
C11 0.0175(7) 0.0229(8) 0.0277(8) -0.0079(7) -0.0002(6) 0.0112(6)
C12 0.0137(6) 0.0129(7) 0.0116(6) -0.0001(5) 0.0002(5) -0.0022(5)
C13 0.0120(6) 0.0143(6) 0.0106(6) -0.0009(5) -0.0015(5) -0.0022(5)
C14 0.0154(6) 0.0130(6) 0.0098(6) 0.0006(5) 0.0012(5) -0.0004(5)
C15 0.0197(7) 0.0121(6) 0.0123(6) -0.0021(5) -0.0006(5) -0.0023(5)
C16 0.0163(6) 0.0157(7) 0.0117(6) 0.0020(5) -0.0023(5) -0.0052(5)
C17 0.0125(6) 0.0156(7) 0.0149(7) 0.0012(5) -0.0028(5) -0.0002(5)
C18 0.0174(7) 0.0137(7) 0.0141(7) -0.0026(5) -0.0005(5) 0.0020(5)
C19 0.0249(8) 0.0196(7) 0.0168(7) -0.0004(6) -0.0039(6) 0.0072(6)
C20 0.0249(8) 0.0157(7) 0.0231(8) -0.0051(6) -0.0009(6) 0.0039(6)
C21 0.0184(7) 0.0190(7) 0.0243(8) -0.0025(6) 0.0051(6) 0.0032(6)
C22 0.0183(7) 0.0192(7) 0.0177(7) -0.0010(6) -0.0059(6) -0.0049(6)
C23 0.0182(8) 0.0391(10) 0.0362(10) -0.0115(8) -0.0087(7) -0.0052(7)
C24 0.0328(10) 0.0649(13) 0.0187(8) 0.0072(9) -0.0111(7) -0.0134(9)
C25 0.0331(10) 0.0230(9) 0.0599(13) -0.0063(9) -0.0232(9) -0.0088(7)
C26 0.0240(7) 0.0114(7) 0.0271(8) -0.0048(6) -0.0027(6) 0.0036(6)
C27 0.0113(6) 0.0139(6) 0.0165(7) 0.0028(5) -0.0021(5) -0.0025(5)

loop_
_atom_site_label
_atom_site_type_symbol
_atom_site_thermal_displace_type
_atom_site_fract_x
_atom_site_fract_y
_atom_site_fract_z
_atom_site_occupancy
_atom_site_U_iso_or_equiv
_atom_site_calc_flag
_atom_site_refinement_flags
Ti1 Ti Uani 0.50000 0.27108(2) 0.75000 1.000 0.0080(1) d STP
Si1 Si Uani 0.50000 0.03353(4) 0.75000 1.000 0.0127(2) d STP
O1 O Uani 0.69461(6) 0.07446(7) 0.74956(5) 1.000 0.0175(3) d .
C1 C Uani 0.52652(8) 0.27232(10) 0.86772(6) 1.000 0.0115(4) d .
C2 C Uani 0.48977(8) 0.18394(10) 0.85000(6) 1.000 0.0119(3) d .
C3 C Uani 0.54038(8) 0.12819(10) 0.80807(6) 1.000 0.0114(3) d .
C4 C Uani 0.61203(8) 0.18545(10) 0.80442(6) 1.000 0.0115(3) d .
C5 C Uani 0.60296(8) 0.27489(10) 0.84092(6) 1.000 0.0113(3) d .
C6 C Uani 0.66569(8) 0.34385(10) 0.84834(7) 1.000 0.0126(4) d .
C7 C Uani 0.73577(8) 0.31945(11) 0.81982(7) 1.000 0.0161(4) d .
C8 C Uani 0.74752(8) 0.23035(10) 0.78564(7) 1.000 0.0169(4) d .
C9 C Uani 0.68752(8) 0.16412(10) 0.77818(7) 1.000 0.0136(4) d .
C10 C Uani 0.40984(8) 0.15720(11) 0.87567(7) 1.000 0.0173(4) d .
C11 C Uani 0.77074(8) 0.04746(12) 0.72698(8) 1.000 0.0227(4) d .
C12 C Uani 0.65723(8) 0.43701(10) 0.88486(6) 1.000 0.0127(4) d .
C13 C Uani 0.59006(8) 0.49482(10) 0.88011(6) 1.000 0.0123(3) d .
C14 C Uani 0.58388(8) 0.58518(10) 0.91208(6) 1.000 0.0127(3) d .
C15 C Uani 0.64717(8) 0.61592(10) 0.94955(6) 1.000 0.0147(4) d .
C16 C Uani 0.71552(8) 0.56005(10) 0.95572(6) 1.000 0.0146(4) d .
C17 C Uani 0.71935(8) 0.47072(10) 0.92335(7) 1.000 0.0143(4) d .
C18 C Uani 0.50873(8) 0.64609(10) 0.90516(7) 1.000 0.0151(4) d .
C19 C Uani 0.48995(9) 0.66077(11) 0.83306(7) 1.000 0.0204(4) d .
C20 C Uani 0.51621(9) 0.74839(11) 0.93608(8) 1.000 0.0212(4) d .
C21 C Uani 0.44058(9) 0.59074(11) 0.93752(7) 1.000 0.0206(4) d .
C22 C Uani 0.78247(8) 0.59445(11) 0.99990(7) 1.000 0.0184(4) d .
C23 C Uani 0.86187(9) 0.55431(14) 0.97758(9) 1.000 0.0312(5) d .
C24 C Uani 0.76502(11) 0.55797(16) 1.06821(8) 1.000 0.0388(6) d .
C25 C Uani 0.78848(11) 0.70670(13) 1.00059(11) 1.000 0.0387(6) d .
C26 C Uani 0.56776(9) -0.05354(10) 0.70817(8) 1.000 0.0208(4) d .
C27 C Uani 0.58368(8) 0.37703(10) 0.71533(7) 1.000 0.0139(4) d .
H1 H Uiso 0.50500 0.32130 0.89910 1.000 0.0140 c RU
H7 H Uiso 0.77830 0.36430 0.82320 1.000 0.0190 c RU
H8 H Uiso 0.79760 0.21630 0.76770 1.000 0.0200 c RU
H10A H Uiso 0.37620 0.13630 0.83980 1.000 0.0260 c RU
H10B H Uiso 0.38650 0.21450 0.89700 1.000 0.0260 c RU
H10C H Uiso 0.41480 0.10340 0.90690 1.000 0.0260 c RU
H11A H Uiso 0.76910 -0.01950 0.70940 1.000 0.0340 c RU
H11B H Uiso 0.80810 0.05010 0.76300 1.000 0.0340 c RU
H11C H Uiso 0.78730 0.09320 0.69300 1.000 0.0340 c RU
H13 H Uiso 0.54740 0.47230 0.85450 1.000 0.0150 c RU
H15 H Uiso 0.64380 0.67700 0.97170 1.000 0.0180 c RU
H17 H Uiso 0.76520 0.43150 0.92740 1.000 0.0170 c RU
H19A H Uiso 0.53390 0.69430 0.81190 1.000 0.0310 c RU
H19B H Uiso 0.44240 0.70070 0.82870 1.000 0.0310 c RU
H19C H Uiso 0.48160 0.59660 0.81260 1.000 0.0310 c RU
H20A H Uiso 0.56100 0.78300 0.91710 1.000 0.0320 c RU
H20B H Uiso 0.52420 0.74140 0.98280 1.000 0.0320 c RU
H20C H Uiso 0.46820 0.78600 0.92810 1.000 0.0320 c RU
H21A H Uiso 0.39180 0.62760 0.93130 1.000 0.0310 c RU
H21B H Uiso 0.45110 0.58390 0.98390 1.000 0.0310 c RU
H21C H Uiso 0.43540 0.52540 0.91800 1.000 0.0310 c RU
H23A H Uiso 0.86100 0.48230 0.97920 1.000 0.0470 c RU
H23B H Uiso 0.90330 0.57900 1.00620 1.000 0.0470 c RU
H23C H Uiso 0.87210 0.57590 0.93310 1.000 0.0470 c RU
H24A H Uiso 0.71420 0.58380 1.08240 1.000 0.0580 c RU
H24B H Uiso 0.80620 0.58070 1.09770 1.000 0.0580 c RU
H24C H Uiso 0.76350 0.48590 1.06840 1.000 0.0580 c RU
H25A H Uiso 0.79260 0.73110 0.95610 1.000 0.0580 c RU
H25B H Uiso 0.83510 0.72650 1.02510 1.000 0.0580 c RU
H25C H Uiso 0.74160 0.73440 1.02110 1.000 0.0580 c RU
H26A H Uiso 0.53730 -0.09870 0.68110 1.000 0.0310 c RU
H26B H Uiso 0.59720 -0.09120 0.74050 1.000 0.0310 c RU
H26C H Uiso 0.60440 -0.01640 0.68100 1.000 0.0310 c RU
H27A H Uiso 0.63450 0.34490 0.70880 1.000 0.0210 c RU
H27B H Uiso 0.58940 0.42990 0.74720 1.000 0.0210 c RU
H27C H Uiso 0.56530 0.40460 0.67420 1.000 0.0210 c RU

loop_
_atom_type_symbol
_atom_type_description
_atom_type_scat_dispersion_real
_atom_type_scat_dispersion_imag
_atom_type_scat_source
C C 0.0033 0.0016 ' International Tables Vol C Tables 4.2.6.8 and 6.1.1.4'
H H 0.0000 0.0000 ' International Tables Vol C Tables 4.2.6.8 and 6.1.1.4'
O O 0.0106 0.0060 ' International Tables Vol C Tables 4.2.6.8 and 6.1.1.4'
Si Si 0.0817 0.0704 ' International Tables Vol C Tables 4.2.6.8 and 6.1.1.4'
Ti Ti 0.2776 0.4457 ' International Tables Vol C Tables 4.2.6.8 and 6.1.1.4'

loop_
_geom_angle_atom_site_label_1
_geom_angle_atom_site_label_2
_geom_angle_atom_site_label_3
_geom_angle
_geom_angle_site_symmetry_1
_geom_angle_site_symmetry_3
_geom_angle_publ_flag
C1 Ti1 C2 33.52(4) . . yes
C1 Ti1 C3 57.21(4) . . yes
C1 Ti1 C4 54.71(4) . . yes
C1 Ti1 C27 101.62(5) . . yes
C1 Ti1 C1 179.22(5) . 4_656 yes
C1 Ti1 C2 147.19(5) . 4_656 yes
C1 Ti1 C3 123.55(4) . 4_656 yes
C1 Ti1 C4 125.73(4) . 4_656 yes
C1 Ti1 C27 77.84(5) . 4_656 yes
C2 Ti1 C3 35.09(4) . . yes
C2 Ti1 C4 55.70(4) . . yes
C2 Ti1 C27 132.00(5) . . yes
C1 Ti1 C2 147.19(5) 4_656 . yes
C2 Ti1 C2 120.48(5) . 4_656 yes
C2 Ti1 C3 90.54(5) . 4_656 yes
C2 Ti1 C4 95.84(4) . 4_656 yes
C2 Ti1 C27 89.78(5) . 4_656 yes
C3 Ti1 C4 34.42(5) . . yes
C3 Ti1 C27 121.45(5) . . yes
C1 Ti1 C3 123.55(4) 4_656 . yes
C2 Ti1 C3 90.54(5) 4_656 . yes
C3 Ti1 C3 70.87(4) . 4_656 yes
C3 Ti1 C4 93.84(5) . 4_656 yes
C3 Ti1 C27 124.75(5) . 4_656 yes
C4 Ti1 C27 87.42(5) . . yes
C1 Ti1 C4 125.73(4) 4_656 . yes
C2 Ti1 C4 95.84(4) 4_656 . yes
C3 Ti1 C4 93.84(5) 4_656 . yes
C4 Ti1 C4 124.56(5) . 4_656 yes
C4 Ti1 C27 131.94(5) . 4_656 yes
C1 Ti1 C27 77.84(5) 4_656 . yes
C2 Ti1 C27 89.78(5) 4_656 . yes
C3 Ti1 C27 124.75(5) 4_656 . yes
C4 Ti1 C27 131.94(5) 4_656 . yes
C27 Ti1 C27 95.86(5) . 4_656 yes
C1 Ti1 C2 33.52(4) 4_656 4_656 yes
C1 Ti1 C3 57.21(4) 4_656 4_656 yes
C1 Ti1 C4 54.71(4) 4_656 4_656 yes
C1 Ti1 C27 101.62(5) 4_656 4_656 yes
C2 Ti1 C3 35.09(4) 4_656 4_656 yes
C2 Ti1 C4 55.70(4) 4_656 4_656 yes
C2 Ti1 C27 132.00(5) 4_656 4_656 yes
C3 Ti1 C4 34.42(5) 4_656 4_656 yes
C3 Ti1 C27 121.45(5) 4_656 4_656 yes
C4 Ti1 C27 87.42(5) 4_656 4_656 yes
C3 Si1 C26 120.04(6) . . yes
C3 Si1 C3 94.10(6) . 4_656 yes
C3 Si1 C26 111.35(6) . 4_656 yes
C3 Si1 C26 111.35(6) 4_656 . yes
C26 Si1 C26 101.24(7) . 4_656 yes
C3 Si1 C26 120.04(6) 4_656 4_656 yes
C9 O1 C11 116.96(11) . . yes
Ti1 C1 C2 69.90(7) . . yes
Ti1 C1 C5 77.54(7) . . yes
C2 C1 C5 109.27(12) . . no
Ti1 C2 C1 76.58(8) . . yes
Ti1 C2 C3 72.37(7) . . yes
Ti1 C2 C10 119.35(9) . . yes
C1 C2 C3 109.90(12) . . no
C1 C2 C10 121.24(12) . . no
C3 C2 C10 128.84(12) . . no
Ti1 C3 Si1 97.52(5) . . yes
Ti1 C3 C2 72.55(7) . . yes
Ti1 C3 C4 77.27(8) . . yes
Si1 C3 C2 121.51(10) . . yes
Si1 C3 C4 129.77(10) . . yes
C2 C3 C4 104.69(11) . . no
Ti1 C4 C3 68.32(7) . . yes
Ti1 C4 C5 76.12(8) . . yes
Ti1 C4 C9 127.77(9) . . yes
C3 C4 C5 109.63(11) . . no
C3 C4 C9 132.11(12) . . no
C5 C4 C9 117.89(12) . . no
C1 C5 C4 106.42(12) . . no
C1 C5 C6 131.47(12) . . no
C4 C5 C6 121.99(12) . . no
C5 C6 C7 116.50(13) . . no
C5 C6 C12 122.84(12) . . no
C7 C6 C12 120.65(12) . . no
C6 C7 C8 122.93(13) . . no
C7 C8 C9 120.81(13) . . no
O1 C9 C4 115.31(12) . . yes
O1 C9 C8 124.82(12) . . yes
C4 C9 C8 119.79(13) . . no
C6 C12 C13 121.80(12) . . no
C6 C12 C17 119.67(12) . . no
C13 C12 C17 118.48(12) . . no
C12 C13 C14 121.64(12) . . no
C13 C14 C15 117.89(12) . . no
C13 C14 C18 119.59(12) . . no
C15 C14 C18 122.52(12) . . no
C14 C15 C16 122.28(12) . . no
C15 C16 C17 118.12(12) . . no
C15 C16 C22 120.60(12) . . no
C17 C16 C22 121.21(12) . . no
C12 C17 C16 121.59(13) . . no
C14 C18 C19 109.57(11) . . no
C14 C18 C20 112.42(11) . . no
C14 C18 C21 109.07(11) . . no
C19 C18 C20 107.61(12) . . no
C19 C18 C21 109.12(12) . . no
C20 C18 C21 109.00(12) . . no
C16 C22 C23 111.73(12) . . no
C16 C22 C24 107.81(12) . . no
C16 C22 C25 111.07(13) . . no
C23 C22 C24 109.58(13) . . no
C23 C22 C25 107.42(13) . . no
C24 C22 C25 109.21(15) . . no
Ti1 C1 H1 125.00 . . no
C2 C1 H1 125.00 . . no
C5 C1 H1 125.00 . . no
C6 C7 H7 119.00 . . no
C8 C7 H7 119.00 . . no
C7 C8 H8 120.00 . . no
C9 C8 H8 120.00 . . no
C2 C10 H10A 109.00 . . no
C2 C10 H10B 109.00 . . no
C2 C10 H10C 110.00 . . no
H10A C10 H10B 109.00 . . no
H10A C10 H10C 109.00 . . no
H10B C10 H10C 109.00 . . no
O1 C11 H11A 110.00 . . no
O1 C11 H11B 109.00 . . no
O1 C11 H11C 109.00 . . no
H11A C11 H11B 109.00 . . no
H11A C11 H11C 109.00 . . no
H11B C11 H11C 109.00 . . no
C12 C13 H13 119.00 . . no
C14 C13 H13 119.00 . . no
C14 C15 H15 119.00 . . no
C16 C15 H15 119.00 . . no
C12 C17 H17 119.00 . . no
C16 C17 H17 119.00 . . no
C18 C19 H19A 109.00 . . no
C18 C19 H19B 109.00 . . no
C18 C19 H19C 109.00 . . no
H19A C19 H19B 109.00 . . no
H19A C19 H19C 109.00 . . no
H19B C19 H19C 109.00 . . no
C18 C20 H20A 109.00 . . no
C18 C20 H20B 109.00 . . no
C18 C20 H20C 109.00 . . no
H20A C20 H20B 109.00 . . no
H20A C20 H20C 109.00 . . no
H20B C20 H20C 109.00 . . no
C18 C21 H21A 110.00 . . no
C18 C21 H21B 109.00 . . no
C18 C21 H21C 109.00 . . no
H21A C21 H21B 109.00 . . no
H21A C21 H21C 109.00 . . no
H21B C21 H21C 109.00 . . no
C22 C23 H23A 109.00 . . no
C22 C23 H23B 109.00 . . no
C22 C23 H23C 109.00 . . no
H23A C23 H23B 109.00 . . no
H23A C23 H23C 110.00 . . no
H23B C23 H23C 110.00 . . no
C22 C24 H24A 109.00 . . no
C22 C24 H24B 109.00 . . no
C22 C24 H24C 110.00 . . no
H24A C24 H24B 110.00 . . no
H24A C24 H24C 109.00 . . no
H24B C24 H24C 109.00 . . no
C22 C25 H25A 110.00 . . no
C22 C25 H25B 109.00 . . no
C22 C25 H25C 109.00 . . no
H25A C25 H25B 109.00 . . no
H25A C25 H25C 109.00 . . no
H25B C25 H25C 109.00 . . no
Si1 C26 H26A 109.00 . . no
Si1 C26 H26B 109.00 . . no
Si1 C26 H26C 109.00 . . no
H26A C26 H26B 109.00 . . no
H26A C26 H26C 110.00 . . no
H26B C26 H26C 109.00 . . no
Ti1 C27 H27A 109.00 . . no
Ti1 C27 H27B 110.00 . . no
Ti1 C27 H27C 109.00 . . no
H27A C27 H27B 109.00 . . no
H27A C27 H27C 110.00 . . no
H27B C27 H27C 109.00 . . no

loop_
_geom_bond_atom_site_label_1
_geom_bond_atom_site_label_2
_geom_bond_distance
_geom_bond_site_symmetry_2
_geom_bond_publ_flag
Ti1 C1 2.4732(12) . yes
Ti1 C2 2.3877(13) . yes
Ti1 C3 2.3853(14) . yes
Ti1 C4 2.5039(13) . yes
Ti1 C27 2.1507(14) . yes
Ti1 C1 2.4732(12) 4_656 yes
Ti1 C2 2.3877(13) 4_656 yes
Ti1 C3 2.3853(14) 4_656 yes
Ti1 C4 2.5039(13) 4_656 yes
Ti1 C27 2.1507(14) 4_656 yes
Si1 C3 1.8895(14) . yes
Si1 C26 1.8665(15) . yes
Si1 C3 1.8895(14) 4_656 yes
Si1 C26 1.8665(15) 4_656 yes
O1 C9 1.3606(17) . yes
O1 C11 1.4275(17) . yes
C1 C2 1.4042(19) . no
C1 C5 1.4166(19) . no
C2 C3 1.4387(19) . no
C2 C10 1.5070(19) . no
C3 C4 1.4509(19) . no
C4 C5 1.4395(19) . no
C4 C9 1.4265(19) . no
C5 C6 1.4309(19) . no
C6 C7 1.373(2) . no
C6 C12 1.4817(19) . no
C7 C8 1.417(2) . no
C8 C9 1.3719(19) . no
C12 C13 1.3928(19) . no
C12 C17 1.4015(19) . no
C13 C14 1.3991(19) . no
C14 C15 1.3923(19) . no
C14 C18 1.5326(19) . no
C15 C16 1.3972(19) . no
C16 C17 1.3883(19) . no
C16 C22 1.5346(19) . no
C18 C19 1.536(2) . no
C18 C20 1.536(2) . no
C18 C21 1.538(2) . no
C22 C23 1.531(2) . no
C22 C24 1.525(2) . no
C22 C25 1.530(2) . no
C1 H1 1.0000 . no
C7 H7 0.9500 . no
C8 H8 0.9500 . no
C10 H10A 0.9800 . no
C10 H10B 0.9800 . no
C10 H10C 0.9800 . no
C11 H11A 0.9800 . no
C11 H11B 0.9800 . no
C11 H11C 0.9800 . no
C13 H13 0.9500 . no
C15 H15 0.9500 . no
C17 H17 0.9500 . no
C19 H19A 0.9800 . no
C19 H19B 0.9800 . no
C19 H19C 0.9800 . no
C20 H20A 0.9800 . no
C20 H20B 0.9800 . no
C20 H20C 0.9800 . no
C21 H21A 0.9800 . no
C21 H21B 0.9800 . no
C21 H21C 0.9800 . no
C23 H23A 0.9800 . no
C23 H23B 0.9800 . no
C23 H23C 0.9800 . no
C24 H24A 0.9800 . no
C24 H24B 0.9800 . no
C24 H24C 0.9800 . no
C25 H25A 0.9800 . no
C25 H25B 0.9800 . no
C25 H25C 0.9800 . no
C26 H26A 0.9800 . no
C26 H26B 0.9800 . no
C26 H26C 0.9800 . no
C27 H27A 0.9800 . no
C27 H27B 0.9800 . no
C27 H27C 0.9800 . no

loop_
_geom_torsion_atom_site_label_1
_geom_torsion_atom_site_label_2
_geom_torsion_atom_site_label_3
_geom_torsion_atom_site_label_4
_geom_torsion
_geom_torsion_site_symmetry_1
_geom_torsion_site_symmetry_3
_geom_torsion_publ_flag
C2 Ti1 C1 C5 116.15(12) . . no
C3 Ti1 C1 C2 -37.81(8) . . no
C3 Ti1 C1 C5 78.34(8) . . no
C4 Ti1 C1 C2 -79.54(9) . . no
C4 Ti1 C1 C5 36.61(8) . . no
C27 Ti1 C1 C2 -157.89(8) . . no
C27 Ti1 C1 C5 -41.74(9) . . no
C2 Ti1 C1 C2 -49.73(12) 4_656 . no
C2 Ti1 C1 C5 66.42(12) 4_656 . no
C3 Ti1 C1 C2 -11.30(10) 4_656 . no
C3 Ti1 C1 C5 104.84(8) 4_656 . no
C4 Ti1 C1 C2 30.77(10) 4_656 . no
C4 Ti1 C1 C5 146.91(8) 4_656 . no
C27 Ti1 C1 C2 108.54(9) 4_656 . no
C27 Ti1 C1 C5 -135.31(9) 4_656 . no
C1 Ti1 C2 C3 -116.30(11) . . no
C1 Ti1 C2 C10 118.52(14) . . no
C3 Ti1 C2 C1 116.30(11) . . no
C3 Ti1 C2 C10 -125.18(14) . . no
C4 Ti1 C2 C1 76.32(8) . . no
C4 Ti1 C2 C3 -39.98(7) . . no
C4 Ti1 C2 C10 -165.16(12) . . no
C27 Ti1 C2 C1 29.75(11) . . no
C27 Ti1 C2 C3 -86.55(9) . . no
C27 Ti1 C2 C10 148.26(10) . . no
C1 Ti1 C2 C1 -179.40(8) 4_656 . no
C1 Ti1 C2 C3 64.30(12) 4_656 . no
C1 Ti1 C2 C10 -60.88(14) 4_656 . no
C2 Ti1 C2 C1 151.33(8) 4_656 . no
C2 Ti1 C2 C3 35.03(9) 4_656 . no
C2 Ti1 C2 C10 -90.15(11) 4_656 . no
C3 Ti1 C2 C1 170.60(8) 4_656 . no
C3 Ti1 C2 C3 54.30(8) 4_656 . no
C3 Ti1 C2 C10 -70.88(11) 4_656 . no
C4 Ti1 C2 C1 -155.33(8) 4_656 . no
C4 Ti1 C2 C3 88.37(8) 4_656 . no
C4 Ti1 C2 C10 -36.81(11) 4_656 . no
C27 Ti1 C2 C1 -67.95(8) 4_656 . no
C27 Ti1 C2 C3 175.75(8) 4_656 . no
C27 Ti1 C2 C10 50.57(11) 4_656 . no
C1 Ti1 C3 Si1 156.82(8) . . no
C1 Ti1 C3 C2 36.08(7) . . no
C1 Ti1 C3 C4 -74.01(8) . . no
C2 Ti1 C3 Si1 120.74(10) . . no
C2 Ti1 C3 C4 -110.09(11) . . no
C4 Ti1 C3 Si1 -129.17(10) . . no
C4 Ti1 C3 C2 110.09(11) . . no
C27 Ti1 C3 Si1 -119.68(6) . . no
C27 Ti1 C3 C2 119.58(8) . . no
C27 Ti1 C3 C4 9.50(9) . . no
C1 Ti1 C3 Si1 -23.39(8) 4_656 . no
C1 Ti1 C3 C2 -144.13(7) 4_656 . no
C1 Ti1 C3 C4 105.78(8) 4_656 . no
C2 Ti1 C3 Si1 -29.61(6) 4_656 . no
C2 Ti1 C3 C2 -150.35(8) 4_656 . no
C2 Ti1 C3 C4 99.56(8) 4_656 . no
C3 Ti1 C3 Si1 -0.02(6) 4_656 . no
C3 Ti1 C3 C2 -120.74(8) 4_656 . no
C3 Ti1 C3 C4 129.17(8) 4_656 . no
C4 Ti1 C3 Si1 26.05(6) 4_656 . no
C4 Ti1 C3 C2 -94.69(8) 4_656 . no
C4 Ti1 C3 C4 155.22(7) 4_656 . no
C27 Ti1 C3 Si1 115.57(6) 4_656 . no
C27 Ti1 C3 C2 -5.17(10) 4_656 . no
C27 Ti1 C3 C4 -115.26(8) 4_656 . no
C1 Ti1 C4 C3 81.90(8) . . no
C1 Ti1 C4 C5 -36.18(7) . . no
C1 Ti1 C4 C9 -150.89(14) . . no
C2 Ti1 C4 C3 40.80(7) . . no
C2 Ti1 C4 C5 -77.28(8) . . no
C2 Ti1 C4 C9 168.01(14) . . no
C3 Ti1 C4 C5 -118.08(11) . . no
C3 Ti1 C4 C9 127.21(15) . . no
C27 Ti1 C4 C3 -171.90(8) . . no
C27 Ti1 C4 C5 70.02(8) . . no
C27 Ti1 C4 C9 -44.70(12) . . no
C1 Ti1 C4 C3 -98.89(8) 4_656 . no
C1 Ti1 C4 C5 143.03(7) 4_656 . no
C1 Ti1 C4 C9 28.32(14) 4_656 . no
C2 Ti1 C4 C3 -82.39(8) 4_656 . no
C2 Ti1 C4 C5 159.53(8) 4_656 . no
C2 Ti1 C4 C9 44.82(12) 4_656 . no
C3 Ti1 C4 C3 -47.23(8) 4_656 . no
C3 Ti1 C4 C5 -165.31(8) 4_656 . no
C3 Ti1 C4 C9 79.98(12) 4_656 . no
C4 Ti1 C4 C3 -30.52(9) 4_656 . no
C4 Ti1 C4 C5 -148.59(7) 4_656 . no
C4 Ti1 C4 C9 96.69(12) 4_656 . no
C27 Ti1 C4 C3 92.54(9) 4_656 . no
C27 Ti1 C4 C5 -25.54(10) 4_656 . no
C27 Ti1 C4 C9 -140.25(11) 4_656 . no
C1 Ti1 C3 Si1 -23.39(8) . 4_656 no
C2 Ti1 C3 Si1 -29.61(6) . 4_656 no
C3 Ti1 C3 Si1 0.03(8) . 4_656 no
C4 Ti1 C3 Si1 26.05(6) . 4_656 no
C27 Ti1 C3 Si1 115.57(6) . 4_656 no
C26 Si1 C3 Ti1 117.58(7) . . no
C26 Si1 C3 C2 -168.32(10) . . no
C26 Si1 C3 C4 37.92(15) . . no
C3 Si1 C3 Ti1 0.00(6) 4_656 . no
C3 Si1 C3 C2 74.10(11) 4_656 . no
C3 Si1 C3 C4 -79.66(13) 4_656 . no
C26 Si1 C3 Ti1 -124.53(6) 4_656 . no
C26 Si1 C3 C2 -50.43(13) 4_656 . no
C26 Si1 C3 C4 155.81(12) 4_656 . no
C3 Si1 C3 Ti1 -0.02(7) . 4_656 no
C26 Si1 C3 Ti1 -124.53(6) . 4_656 no
C11 O1 C9 C4 -175.50(12) . . no
C11 O1 C9 C8 1.3(2) . . no
Ti1 C1 C2 C3 65.32(9) . . no
Ti1 C1 C2 C10 -116.40(12) . . no
C5 C1 C2 Ti1 -68.21(9) . . no
C5 C1 C2 C3 -2.89(15) . . no
C5 C1 C2 C10 175.39(12) . . no
Ti1 C1 C5 C4 -61.98(9) . . no
Ti1 C1 C5 C6 122.15(15) . . no
C2 C1 C5 C4 1.27(15) . . no
C2 C1 C5 C6 -174.60(14) . . no
Ti1 C2 C3 Si1 -88.17(9) . . no
Ti1 C2 C3 C4 71.26(9) . . no
C1 C2 C3 Ti1 -68.03(9) . . no
C1 C2 C3 Si1 -156.21(10) . . no
C1 C2 C3 C4 3.23(14) . . no
C10 C2 C3 Ti1 113.86(14) . . no
C10 C2 C3 Si1 25.69(19) . . no
C10 C2 C3 C4 -174.88(13) . . no
Ti1 C3 C4 C5 65.42(9) . . no
Ti1 C3 C4 C9 -121.95(15) . . no
Si1 C3 C4 Ti1 89.22(11) . . no
Si1 C3 C4 C5 154.64(11) . . no
Si1 C3 C4 C9 -32.7(2) . . no
C2 C3 C4 Ti1 -67.85(9) . . no
C2 C3 C4 C5 -2.43(14) . . no
C2 C3 C4 C9 170.21(14) . . no
Ti1 C4 C5 C1 61.29(9) . . no
Ti1 C4 C5 C6 -122.36(12) . . no
C3 C4 C5 C1 0.78(14) . . no
C3 C4 C5 C6 177.13(12) . . no
C9 C4 C5 C1 -173.04(12) . . no
C9 C4 C5 C6 3.31(19) . . no
Ti1 C4 C9 O1 -92.23(14) . . no
Ti1 C4 C9 C8 90.81(16) . . no
C3 C4 C9 O1 1.8(2) . . no
C3 C4 C9 C8 -175.16(14) . . no
C5 C4 C9 O1 173.95(12) . . no
C5 C4 C9 C8 -3.0(2) . . no
C1 C5 C6 C7 174.11(14) . . no
C1 C5 C6 C12 -5.6(2) . . no
C4 C5 C6 C7 -1.2(2) . . no
C4 C5 C6 C12 179.05(12) . . no
C5 C6 C7 C8 -1.2(2) . . no
C12 C6 C7 C8 178.52(13) . . no
C5 C6 C12 C13 -41.1(2) . . no
C5 C6 C12 C17 141.56(14) . . no
C7 C6 C12 C13 139.18(14) . . no
C7 C6 C12 C17 -38.2(2) . . no
C6 C7 C8 C9 1.5(2) . . no
C7 C8 C9 O1 -175.91(13) . . no
C7 C8 C9 C4 0.8(2) . . no
C6 C12 C13 C14 -176.70(12) . . no
C17 C12 C13 C14 0.67(19) . . no
C6 C12 C17 C16 176.63(13) . . no
C13 C12 C17 C16 -0.8(2) . . no
C12 C13 C14 C15 -0.40(19) . . no
C12 C13 C14 C18 179.88(12) . . no
C13 C14 C15 C16 0.24(19) . . no
C18 C14 C15 C16 179.95(13) . . no
C13 C14 C18 C19 -53.01(16) . . no
C13 C14 C18 C20 -172.61(12) . . no
C13 C14 C18 C21 66.37(16) . . no
C15 C14 C18 C19 127.29(13) . . no
C15 C14 C18 C20 7.68(18) . . no
C15 C14 C18 C21 -113.33(14) . . no
C14 C15 C16 C17 -0.4(2) . . no
C14 C15 C16 C22 -177.28(12) . . no
C15 C16 C17 C12 0.7(2) . . no
C22 C16 C17 C12 177.54(12) . . no
C15 C16 C22 C23 -153.54(13) . . no
C15 C16 C22 C24 86.01(16) . . no
C15 C16 C22 C25 -33.61(18) . . no
C17 C16 C22 C23 29.65(19) . . no
C17 C16 C22 C24 -90.81(16) . . no
C17 C16 C22 C25 149.57(14) . . no
